data_4326390
loop_
_publ_author_name
'Benedict M. Gardner'
'William Lewis'
'Alexander J. Blake'
'Stephen T. Liddle'

_publ_section_title
;
 Halide, Amide, Cationic, Manganese Carbonylate, and Oxide Derivatives of
 Triamidosilylamine Uranium Complexes
;
_journal_name_full 'Inorganic Chemistry'
_journal_page_first 9631
_journal_page_last 9641
_journal_paper_doi 10.1021/ic201372a
_journal_volume 50
_journal_year 2011
_chemical_formula_moiety 'C21 H57 N5 Si5 U'
_chemical_formula_sum 'C21 H57 N5 Si5 U'
_chemical_formula_weight 758.20
_chemical_name_systematic
; 
 ? 
;
_space_group_IT_number 14
_symmetry_cell_setting monoclinic
_symmetry_space_group_name_Hall '-P 2ybc'
_symmetry_space_group_name_H-M 'P 1 21/c 1'
_atom_sites_solution_hydrogens 'geom, Me from difmap'
_atom_sites_solution_primary direct
_atom_sites_solution_secondary difmap
_audit_creation_method 'enCIFer editing of SHELXL97 CIF output'
_cell_angle_alpha 90.00
_cell_angle_beta 91.742(2)
_cell_angle_gamma 90.00
_cell_formula_units_Z 4
_cell_length_a 16.5214(4)
_cell_length_b 11.3622(2)
_cell_length_c 17.9237(4)
_cell_measurement_reflns_used 23889
_cell_measurement_temperature 90(2)
_cell_measurement_theta_max 74.2361
_cell_measurement_theta_min 3.5816
_cell_volume 3363.07(13)
_computing_cell_refinement
;
CrysAlisPro, Oxford Diffraction Ltd.,
Version 1.171.34.40 (release 27-08-2010 CrysAlis171 .NET)
(compiled Aug 27 2010,11:50:40)
;
_computing_data_collection
;
CrysAlisPro, Oxford Diffraction Ltd.,
Version 1.171.34.40 (release 27-08-2010 CrysAlis171 .NET)
(compiled Aug 27 2010,11:50:40)
;
_computing_data_reduction
;
CrysAlisPro, Oxford Diffraction Ltd.,
Version 1.171.34.40 (release 27-08-2010 CrysAlis171 .NET)
(compiled Aug 27 2010,11:50:40)
;
_computing_publication_material 'enCIFer(Allen et al.,2004);PLATON(Spek,2003)'
_computing_structure_refinement 'SHELXL-97 (Sheldrick, 1997)'
_computing_structure_solution 'SHELXS-97 (Sheldrick, 1990)'
_diffrn_ambient_temperature 90(2)
_diffrn_detector_area_resol_mean 10.3613
_diffrn_measured_fraction_theta_full 0.979
_diffrn_measured_fraction_theta_max 0.979
_diffrn_measurement_device_type 'SuperNova, Single source at offset), Atlas'
_diffrn_measurement_method '\w scans'
_diffrn_radiation_monochromator mirror
_diffrn_radiation_source 'SuperNova (Cu) X-ray Source'
_diffrn_radiation_type 'Cu K\a'
_diffrn_radiation_wavelength 1.5418
_diffrn_reflns_av_R_equivalents 0.1107
_diffrn_reflns_av_sigmaI/netI 0.0617
_diffrn_reflns_limit_h_max 20
_diffrn_reflns_limit_h_min -20
_diffrn_reflns_limit_k_max 14
_diffrn_reflns_limit_k_min -13
_diffrn_reflns_limit_l_max 22
_diffrn_reflns_limit_l_min -21
_diffrn_reflns_number 31887
_diffrn_reflns_theta_full 74.41
_diffrn_reflns_theta_max 74.41
_diffrn_reflns_theta_min 4.61
_diffrn_standards_decay_% 0
_diffrn_standards_number 0
_exptl_absorpt_coefficient_mu 15.754
_exptl_absorpt_correction_T_max 0.294
_exptl_absorpt_correction_T_min 0.089
_exptl_absorpt_correction_type analytical
_exptl_absorpt_process_details
;
CrysAlisPro, Oxford Diffraction Ltd., 
Version 1.171.34.36 (release 02-08-2010 CrysAlis171 .NET) 
(compiled Jan  5 2010,16:28:46) 
Analytical numeric absorption correction using a multifaceted crystal 
model based on expressions derived by R.C. Clark & J.S. Reid. 
(Clark, R. C. & Reid, J. S. (1995). Acta Cryst. A51, 887-897) 
;
_exptl_crystal_colour yellow
_exptl_crystal_density_diffrn 1.497
_exptl_crystal_description block
_exptl_crystal_F_000 1520
_exptl_crystal_size_max 0.2884
_exptl_crystal_size_mid 0.2033
_exptl_crystal_size_min 0.1598
_refine_diff_density_max 4.033
_refine_diff_density_min -3.108
_refine_diff_density_rms 0.281
_refine_ls_extinction_method none
_refine_ls_goodness_of_fit_ref 1.094
_refine_ls_hydrogen_treatment constr
_refine_ls_matrix_type full
_refine_ls_number_parameters 304
_refine_ls_number_reflns 6721
_refine_ls_number_restraints 0
_refine_ls_restrained_S_all 1.094
_refine_ls_R_factor_all 0.0711
_refine_ls_R_factor_gt 0.0609
_refine_ls_shift/su_max 0.002
_refine_ls_shift/su_mean 0.000
_refine_ls_structure_factor_coef Fsqd
_refine_ls_weighting_details 'calc w=1/[\s^2^(Fo^2^)+(0.0789P)^2^+32.6514P] where P=(Fo^2^+2Fc^2^)/3'
_refine_ls_weighting_scheme calc
_refine_ls_wR_factor_gt 0.1401
_refine_ls_wR_factor_ref 0.1447
_reflns_number_gt 6112
_reflns_number_total 6721
_reflns_threshold_expression >2\s(I)
_cod_data_source_file ic201372a_si_001_06.cif
_cod_data_source_block 6
_cod_original_sg_symbol_H-M 'P 21/c'
_cod_database_code 4326390

loop_
_symmetry_equiv_pos_as_xyz
'x, y, z'
'-x, y+1/2, -z+1/2'
'-x, -y, -z'
'x, -y-1/2, z-1/2'

loop_
_atom_site_label
_atom_site_type_symbol
_atom_site_fract_x
_atom_site_fract_y
_atom_site_fract_z
_atom_site_U_iso_or_equiv
_atom_site_adp_type
_atom_site_occupancy
_atom_site_symmetry_multiplicity
_atom_site_calc_flag
_atom_site_refinement_flags
U1 U 0.770706(13) 0.92793(2) 0.070503(12) 0.01165(11) Uani 1 1 d .
N1 N 0.8951(4) 0.8824(6) 0.1158(3) 0.0140(12) Uani 1 1 d .
Si1 Si 0.93356(13) 0.7845(2) 0.18150(11) 0.0178(4) Uani 1 1 d .
C1 C 0.8499(6) 0.6865(8) 0.2121(5) 0.0274(19) Uani 1 1 d .
H1A H 0.8246 0.6479 0.1685 0.041 Uiso 1 1 calc R
H1B H 0.8093 0.7336 0.2374 0.041 Uiso 1 1 calc R
H1C H 0.8719 0.6268 0.2466 0.041 Uiso 1 1 calc R
C2 C 1.0189(5) 0.6967(8) 0.1445(5) 0.0271(18) Uani 1 1 d .
H2A H 1.0010 0.6575 0.0981 0.041 Uiso 1 1 calc R
H2B H 1.0360 0.6375 0.1814 0.041 Uiso 1 1 calc R
H2C H 1.0644 0.7491 0.1344 0.041 Uiso 1 1 calc R
C3 C 0.9770(5) 0.8648(8) 0.2653(5) 0.0240(17) Uani 1 1 d .
H3C H 1.0214 0.9156 0.2500 0.036 Uiso 1 1 calc R
H3B H 0.9975 0.8076 0.3022 0.036 Uiso 1 1 calc R
H3A H 0.9347 0.9129 0.2874 0.036 Uiso 1 1 calc R
C4 C 0.9550(5) 0.9713(7) 0.0936(4) 0.0188(16) Uani 1 1 d .
H4A H 0.9522 0.9821 0.0387 0.023 Uiso 1 1 calc R
H4B H 1.0104 0.9445 0.1080 0.023 Uiso 1 1 calc R
C5 C 0.9370(5) 1.0871(7) 0.1320(4) 0.0187(16) Uani 1 1 d .
H5A H 0.9414 1.0771 0.1869 0.022 Uiso 1 1 calc R
H5B H 0.9765 1.1477 0.1173 0.022 Uiso 1 1 calc R
N2 N 0.7535(4) 1.0692(5) -0.0184(4) 0.0165(14) Uani 1 1 d .
Si2 Si 0.70267(14) 1.06735(18) -0.10508(12) 0.0168(4) Uani 1 1 d .
C6 C 0.6231(5) 1.1849(8) -0.1107(5) 0.0255(18) Uani 1 1 d .
H6B H 0.5981 1.1930 -0.0621 0.038 Uiso 1 1 calc R
H6A H 0.5817 1.1634 -0.1485 0.038 Uiso 1 1 calc R
H6C H 0.6480 1.2598 -0.1244 0.038 Uiso 1 1 calc R
C7 C 0.7742(6) 1.0966(9) -0.1830(5) 0.030(2) Uani 1 1 d .
H7B H 0.8202 1.0422 -0.1788 0.044 Uiso 1 1 calc R
H7C H 0.7939 1.1778 -0.1796 0.044 Uiso 1 1 calc R
H7A H 0.7457 1.0849 -0.2312 0.044 Uiso 1 1 calc R
C8 C 0.6556(6) 0.9208(7) -0.1232(5) 0.0226(18) Uani 1 1 d .
H8A H 0.6332 0.8906 -0.0769 0.034 Uiso 1 1 calc R
H8C H 0.6967 0.8661 -0.1408 0.034 Uiso 1 1 calc R
H8B H 0.6121 0.9287 -0.1613 0.034 Uiso 1 1 calc R
C9 C 0.7758(6) 1.1946(7) -0.0011(4) 0.0209(17) Uani 1 1 d .
H9A H 0.7332 1.2311 0.0290 0.025 Uiso 1 1 calc R
H9B H 0.7797 1.2397 -0.0481 0.025 Uiso 1 1 calc R
C10 C 0.8567(5) 1.1989(8) 0.0421(5) 0.0238(17) Uani 1 1 d .
H10A H 0.9004 1.1708 0.0099 0.029 Uiso 1 1 calc R
H10B H 0.8691 1.2811 0.0569 0.029 Uiso 1 1 calc R
N3 N 0.7154(4) 1.0190(6) 0.1677(3) 0.0151(12) Uani 1 1 d .
Si3 Si 0.61364(13) 1.05235(19) 0.17043(11) 0.0153(4) Uani 1 1 d .
C11 C 0.5943(5) 1.2151(8) 0.1675(5) 0.0268(18) Uani 1 1 d .
H11C H 0.6253 1.2534 0.2082 0.040 Uiso 1 1 calc R
H11A H 0.5364 1.2300 0.1732 0.040 Uiso 1 1 calc R
H11B H 0.6112 1.2467 0.1195 0.040 Uiso 1 1 calc R
C12 C 0.5637(5) 0.9954(8) 0.2555(4) 0.0229(17) Uani 1 1 d .
H12A H 0.5669 0.9093 0.2563 0.034 Uiso 1 1 calc R
H12B H 0.5068 1.0198 0.2545 0.034 Uiso 1 1 calc R
H12C H 0.5914 1.0273 0.3002 0.034 Uiso 1 1 calc R
C13 C 0.5679(5) 0.9871(8) 0.0829(4) 0.0242(18) Uani 1 1 d .
H13B H 0.5894 0.9076 0.0760 0.036 Uiso 1 1 calc R
H13C H 0.5815 1.0362 0.0401 0.036 Uiso 1 1 calc R
H13A H 0.5090 0.9833 0.0869 0.036 Uiso 1 1 calc R
C14 C 0.7710(5) 1.0873(7) 0.2173(4) 0.0175(16) Uani 1 1 d .
H14B H 0.8124 1.0346 0.2403 0.021 Uiso 1 1 calc R
H14A H 0.7403 1.1245 0.2576 0.021 Uiso 1 1 calc R
C15 C 0.8115(5) 1.1813(7) 0.1710(4) 0.0180(15) Uani 1 1 d .
H15A H 0.7703 1.2369 0.1506 0.022 Uiso 1 1 calc R
H15B H 0.8507 1.2261 0.2026 0.022 Uiso 1 1 calc R
N4 N 0.8535(4) 1.1242(6) 0.1095(3) 0.0161(13) Uani 1 1 d .
N5 N 0.7307(4) 0.7394(5) 0.0340(4) 0.0164(13) Uani 1 1 d .
Si4 Si 0.65077(14) 0.65746(19) 0.06764(12) 0.0201(4) Uani 1 1 d .
C16 C 0.6270(5) 0.7070(8) 0.1643(5) 0.0261(18) Uani 1 1 d .
H16C H 0.6444 0.7888 0.1713 0.039 Uiso 1 1 calc R
H16B H 0.6556 0.6567 0.2009 0.039 Uiso 1 1 calc R
H16A H 0.5685 0.7013 0.1713 0.039 Uiso 1 1 calc R
C17 C 0.5574(5) 0.6682(9) 0.0054(5) 0.0284(19) Uani 1 1 d .
H17C H 0.5419 0.7510 -0.0005 0.043 Uiso 1 1 calc R
H17A H 0.5131 0.6246 0.0279 0.043 Uiso 1 1 calc R
H17B H 0.5685 0.6346 -0.0436 0.043 Uiso 1 1 calc R
C18 C 0.6727(7) 0.4959(8) 0.0769(6) 0.036(2) Uani 1 1 d .
H18C H 0.7277 0.4848 0.0978 0.055 Uiso 1 1 calc R
H18B H 0.6683 0.4587 0.0276 0.055 Uiso 1 1 calc R
H18A H 0.6336 0.4598 0.1100 0.055 Uiso 1 1 calc R
Si5 Si 0.79131(13) 0.67755(19) -0.03231(12) 0.0184(4) Uani 1 1 d .
C19 C 0.7342(6) 0.6128(9) -0.1139(5) 0.031(2) Uani 1 1 d .
H19C H 0.7723 0.5909 -0.1525 0.046 Uiso 1 1 calc R
H19B H 0.6956 0.6708 -0.1342 0.046 Uiso 1 1 calc R
H19A H 0.7049 0.5427 -0.0979 0.046 Uiso 1 1 calc R
C20 C 0.8600(6) 0.5559(8) 0.0031(5) 0.028(2) Uani 1 1 d .
H20A H 0.8284 0.4835 0.0087 0.043 Uiso 1 1 calc R
H20B H 0.8843 0.5784 0.0516 0.043 Uiso 1 1 calc R
H20C H 0.9028 0.5425 -0.0325 0.043 Uiso 1 1 calc R
C21 C 0.8620(5) 0.7942(8) -0.0676(4) 0.0210(16) Uani 1 1 d .
H21B H 0.8875 0.7660 -0.1129 0.031 Uiso 1 1 calc R
H21C H 0.9039 0.8112 -0.0292 0.031 Uiso 1 1 calc R
H21A H 0.8312 0.8661 -0.0790 0.031 Uiso 1 1 calc R

loop_
_atom_site_aniso_label
_atom_site_aniso_U_11
_atom_site_aniso_U_22
_atom_site_aniso_U_33
_atom_site_aniso_U_23
_atom_site_aniso_U_13
_atom_site_aniso_U_12
U1 0.01434(16) 0.01244(16) 0.00824(16) 0.00026(8) 0.00180(10) -0.00033(8)
N1 0.011(3) 0.023(3) 0.008(3) 0.001(2) 0.002(2) 0.001(3)
Si1 0.0188(10) 0.0217(11) 0.0131(9) 0.0025(8) 0.0022(7) 0.0026(8)
C1 0.033(5) 0.029(5) 0.021(4) 0.009(4) 0.003(3) -0.002(4)
C2 0.025(4) 0.033(5) 0.024(4) 0.005(4) 0.002(3) 0.009(4)
C3 0.024(4) 0.032(5) 0.016(4) 0.003(3) -0.001(3) 0.003(4)
C4 0.014(3) 0.025(4) 0.018(4) 0.005(3) 0.006(3) -0.004(3)
C5 0.022(4) 0.023(4) 0.012(4) -0.004(3) 0.003(3) -0.003(3)
N2 0.021(3) 0.019(4) 0.010(3) 0.002(2) 0.005(3) 0.002(2)
Si2 0.0197(11) 0.0209(11) 0.0100(10) 0.0018(7) 0.0023(8) 0.0029(8)
C6 0.022(4) 0.027(4) 0.027(4) 0.009(4) 0.002(3) 0.006(3)
C7 0.035(5) 0.033(5) 0.022(4) 0.008(4) 0.010(4) 0.006(4)
C8 0.029(5) 0.026(5) 0.012(4) -0.004(3) -0.005(3) 0.000(3)
C9 0.039(5) 0.012(4) 0.012(4) 0.006(3) 0.000(3) -0.002(3)
C10 0.032(4) 0.020(4) 0.020(4) 0.003(3) 0.007(3) -0.006(3)
N3 0.018(3) 0.018(3) 0.009(3) -0.002(2) 0.004(2) 0.002(3)
Si3 0.0164(9) 0.0182(10) 0.0115(9) 0.0004(8) 0.0032(7) 0.0000(8)
C11 0.027(4) 0.025(4) 0.028(4) -0.002(4) 0.003(3) 0.007(4)
C12 0.023(4) 0.036(5) 0.010(3) 0.003(3) 0.004(3) 0.003(3)
C13 0.025(4) 0.033(5) 0.014(4) 0.003(3) -0.003(3) -0.007(4)
C14 0.021(4) 0.025(4) 0.006(3) -0.003(3) 0.003(3) -0.002(3)
C15 0.022(4) 0.021(4) 0.011(3) -0.004(3) 0.005(3) -0.002(3)
N4 0.015(3) 0.022(3) 0.011(3) 0.000(3) 0.006(2) 0.002(3)
N5 0.021(3) 0.010(3) 0.018(3) -0.003(2) 0.005(2) 0.003(2)
Si4 0.0235(10) 0.0161(10) 0.0210(11) -0.0005(8) 0.0055(8) -0.0041(8)
C16 0.028(4) 0.026(4) 0.025(4) 0.009(3) 0.014(3) -0.010(4)
C17 0.021(4) 0.035(5) 0.029(5) -0.005(4) 0.003(3) -0.010(4)
C18 0.051(6) 0.017(4) 0.042(6) 0.005(4) 0.013(5) -0.007(4)
Si5 0.0218(10) 0.0172(10) 0.0163(10) -0.0042(8) 0.0037(8) 0.0010(8)
C19 0.035(5) 0.030(5) 0.028(5) -0.014(4) 0.007(4) -0.001(4)
C20 0.032(5) 0.024(4) 0.028(5) -0.005(4) 0.002(4) 0.006(4)
C21 0.021(4) 0.031(4) 0.012(3) -0.007(3) 0.008(3) -0.002(3)

loop_
_atom_type_symbol
_atom_type_description
_atom_type_scat_dispersion_real
_atom_type_scat_dispersion_imag
_atom_type_scat_source
C C 0.0181 0.0091 'International Tables Vol C Tables 4.2.6.8 and 6.1.1.4'
H H 0.0000 0.0000 'International Tables Vol C Tables 4.2.6.8 and 6.1.1.4'
N N 0.0311 0.0180 'International Tables Vol C Tables 4.2.6.8 and 6.1.1.4'
Si Si 0.2541 0.3302 'International Tables Vol C Tables 4.2.6.8 and 6.1.1.4'
U U -4.3638 13.4090 'International Tables Vol C Tables 4.2.6.8 and 6.1.1.4'

loop_
_geom_angle_atom_site_label_1
_geom_angle_atom_site_label_2
_geom_angle_atom_site_label_3
_geom_angle
N3 U1 N1 102.4(2)
N3 U1 N2 100.0(2)
N1 U1 N2 120.6(2)
N3 U1 N5 121.6(2)
N1 U1 N5 98.0(2)
N2 U1 N5 115.1(2)
N3 U1 N4 68.5(2)
N1 U1 N4 69.2(2)
N2 U1 N4 69.5(2)
N5 U1 N4 166.0(2)
N3 U1 Si5 148.58(17)
N1 U1 Si5 84.16(17)
N2 U1 Si5 102.84(17)
N5 U1 Si5 27.60(16)
N4 U1 Si5 140.44(14)
C4 N1 Si1 112.9(5)
C4 N1 U1 111.0(5)
Si1 N1 U1 135.1(3)
N1 Si1 C2 111.6(4)
N1 Si1 C1 108.9(4)
C2 Si1 C1 111.1(4)
N1 Si1 C3 110.8(4)
C2 Si1 C3 105.6(4)
C1 Si1 C3 108.7(4)
Si1 C1 H1A 109.5
Si1 C1 H1B 109.5
H1A C1 H1B 109.5
Si1 C1 H1C 109.5
H1A C1 H1C 109.5
H1B C1 H1C 109.5
Si1 C2 H2A 109.5
Si1 C2 H2B 109.5
H2A C2 H2B 109.5
Si1 C2 H2C 109.5
H2A C2 H2C 109.5
H2B C2 H2C 109.5
Si1 C3 H3C 109.5
Si1 C3 H3B 109.5
H3C C3 H3B 109.5
Si1 C3 H3A 109.5
H3C C3 H3A 109.5
H3B C3 H3A 109.5
N1 C4 C5 109.1(6)
N1 C4 H4A 109.9
C5 C4 H4A 109.9
N1 C4 H4B 109.9
C5 C4 H4B 109.9
H4A C4 H4B 108.3
N4 C5 C4 108.4(6)
N4 C5 H5A 110.0
C4 C5 H5A 110.0
N4 C5 H5B 110.0
C4 C5 H5B 110.0
H5A C5 H5B 108.4
C9 N2 Si2 107.7(5)
C9 N2 U1 120.0(5)
Si2 N2 U1 131.5(4)
N2 Si2 C8 110.7(3)
N2 Si2 C6 111.0(4)
C8 Si2 C6 109.8(4)
N2 Si2 C7 111.2(4)
C8 Si2 C7 107.2(4)
C6 Si2 C7 106.8(4)
Si2 C6 H6B 109.5
Si2 C6 H6A 109.5
H6B C6 H6A 109.5
Si2 C6 H6C 109.5
H6B C6 H6C 109.5
H6A C6 H6C 109.5
Si2 C7 H7B 109.5
Si2 C7 H7C 109.5
H7B C7 H7C 109.5
Si2 C7 H7A 109.5
H7B C7 H7A 109.5
H7C C7 H7A 109.5
Si2 C8 H8A 109.5
Si2 C8 H8C 109.5
H8A C8 H8C 109.5
Si2 C8 H8B 109.5
H8A C8 H8B 109.5
H8C C8 H8B 109.5
N2 C9 C10 109.9(7)
N2 C9 H9A 109.7
C10 C9 H9A 109.7
N2 C9 H9B 109.7
C10 C9 H9B 109.7
H9A C9 H9B 108.2
N4 C10 C9 110.1(6)
N4 C10 H10A 109.6
C9 C10 H10A 109.6
N4 C10 H10B 109.6
C9 C10 H10B 109.6
H10A C10 H10B 108.2
C14 N3 Si3 117.1(5)
C14 N3 U1 116.7(5)
Si3 N3 U1 122.9(3)
N3 Si3 C12 113.6(3)
N3 Si3 C13 105.0(4)
C12 Si3 C13 111.7(4)
N3 Si3 C11 112.3(4)
C12 Si3 C11 106.6(4)
C13 Si3 C11 107.6(4)
Si3 C11 H11C 109.5
Si3 C11 H11A 109.5
H11C C11 H11A 109.5
Si3 C11 H11B 109.5
H11C C11 H11B 109.5
H11A C11 H11B 109.5
Si3 C12 H12A 109.5
Si3 C12 H12B 109.5
H12A C12 H12B 109.5
Si3 C12 H12C 109.5
H12A C12 H12C 109.5
H12B C12 H12C 109.5
Si3 C13 H13B 109.5
Si3 C13 H13C 109.5
H13B C13 H13C 109.5
Si3 C13 H13A 109.5
H13B C13 H13A 109.5
H13C C13 H13A 109.5
N3 C14 C15 108.4(6)
N3 C14 H14B 110.0
C15 C14 H14B 110.0
N3 C14 H14A 110.0
C15 C14 H14A 110.0
H14B C14 H14A 108.4
N4 C15 C14 109.0(6)
N4 C15 H15A 109.9
C14 C15 H15A 109.9
N4 C15 H15B 109.9
C14 C15 H15B 109.9
H15A C15 H15B 108.3
C15 N4 C10 112.8(6)
C15 N4 C5 112.1(6)
C10 N4 C5 109.2(6)
C15 N4 U1 108.1(4)
C10 N4 U1 107.1(5)
C5 N4 U1 107.1(5)
Si5 N5 Si4 118.9(4)
Si5 N5 U1 113.7(3)
Si4 N5 U1 127.4(3)
N5 Si4 C16 110.0(4)
N5 Si4 C18 114.1(4)
C16 Si4 C18 104.9(4)
N5 Si4 C17 112.2(4)
C16 Si4 C17 109.7(4)
C18 Si4 C17 105.6(5)
Si4 C16 H16C 109.5
Si4 C16 H16B 109.5
H16C C16 H16B 109.5
Si4 C16 H16A 109.5
H16C C16 H16A 109.5
H16B C16 H16A 109.5
Si4 C17 H17C 109.5
Si4 C17 H17A 109.5
H17C C17 H17A 109.5
Si4 C17 H17B 109.5
H17C C17 H17B 109.5
H17A C17 H17B 109.5
Si4 C18 H18C 109.5
Si4 C18 H18B 109.5
H18C C18 H18B 109.5
Si4 C18 H18A 109.5
H18C C18 H18A 109.5
H18B C18 H18A 109.5
N5 Si5 C19 114.2(4)
N5 Si5 C20 114.9(4)
C19 Si5 C20 105.0(4)
N5 Si5 C21 108.8(3)
C19 Si5 C21 108.5(4)
C20 Si5 C21 104.8(4)
N5 Si5 U1 38.7(2)
C19 Si5 U1 134.1(3)
C20 Si5 U1 119.9(3)
C21 Si5 U1 70.6(2)
Si5 C19 H19C 109.5
Si5 C19 H19B 109.5
H19C C19 H19B 109.5
Si5 C19 H19A 109.5
H19C C19 H19A 109.5
H19B C19 H19A 109.5
Si5 C20 H20A 109.5
Si5 C20 H20B 109.5
H20A C20 H20B 109.5
Si5 C20 H20C 109.5
H20A C20 H20C 109.5
H20B C20 H20C 109.5
Si5 C21 H21B 109.5
Si5 C21 H21C 109.5
H21B C21 H21C 109.5
Si5 C21 H21A 109.5
H21B C21 H21A 109.5
H21C C21 H21A 109.5

loop_
_geom_bond_atom_site_label_1
_geom_bond_atom_site_label_2
_geom_bond_distance
U1 N3 2.245(6)
U1 N1 2.247(6)
U1 N2 2.274(6)
U1 N5 2.329(6)
U1 N4 2.698(7)
U1 Si5 3.412(2)
N1 C4 1.478(10)
N1 Si1 1.727(6)
Si1 C2 1.865(9)
Si1 C1 1.871(9)
Si1 C3 1.881(9)
C1 H1A 0.9800
C1 H1B 0.9800
C1 H1C 0.9800
C2 H2A 0.9800
C2 H2B 0.9800
C2 H2C 0.9800
C3 H3C 0.9800
C3 H3B 0.9800
C3 H3A 0.9800
C4 C5 1.518(11)
C4 H4A 0.9900
C4 H4B 0.9900
C5 N4 1.487(10)
C5 H5A 0.9900
C5 H5B 0.9900
N2 C9 1.502(10)
N2 Si2 1.743(8)
Si2 C8 1.862(9)
Si2 C6 1.874(9)
Si2 C7 1.887(9)
C6 H6B 0.9800
C6 H6A 0.9800
C6 H6C 0.9800
C7 H7B 0.9800
C7 H7C 0.9800
C7 H7A 0.9800
C8 H8A 0.9800
C8 H8C 0.9800
C8 H8B 0.9800
C9 C10 1.526(12)
C9 H9A 0.9900
C9 H9B 0.9900
C10 N4 1.477(10)
C10 H10A 0.9900
C10 H10B 0.9900
N3 C14 1.477(10)
N3 Si3 1.726(7)
Si3 C12 1.871(8)
Si3 C13 1.873(8)
Si3 C11 1.877(9)
C11 H11C 0.9800
C11 H11A 0.9800
C11 H11B 0.9800
C12 H12A 0.9800
C12 H12B 0.9800
C12 H12C 0.9800
C13 H13B 0.9800
C13 H13C 0.9800
C13 H13A 0.9800
C14 C15 1.520(11)
C14 H14B 0.9900
C14 H14A 0.9900
C15 N4 1.472(9)
C15 H15A 0.9900
C15 H15B 0.9900
N5 Si5 1.727(7)
N5 Si4 1.739(7)
Si4 C16 1.875(9)
Si4 C18 1.878(10)
Si4 C17 1.880(9)
C16 H16C 0.9800
C16 H16B 0.9800
C16 H16A 0.9800
C17 H17C 0.9800
C17 H17A 0.9800
C17 H17B 0.9800
C18 H18C 0.9800
C18 H18B 0.9800
C18 H18A 0.9800
Si5 C19 1.867(9)
Si5 C20 1.886(10)
Si5 C21 1.888(9)
C19 H19C 0.9800
C19 H19B 0.9800
C19 H19A 0.9800
C20 H20A 0.9800
C20 H20B 0.9800
C20 H20C 0.9800
C21 H21B 0.9800
C21 H21C 0.9800
C21 H21A 0.9800
